data_7045321
loop_
_publ_author_name
'Straub, M. D.'
'Hohloch, S.'
'Minasian, S. G.'
'Arnold, J.'

_publ_section_title
;
 Homoleptic U(iii) and U(iv) amidate complexes.
;
_journal_issue 6
_journal_name_full 'Dalton transactions (Cambridge, England : 2003)'
_journal_page_first 1772
_journal_page_last 1776
_journal_paper_doi 10.1039/c7dt04813k
_journal_volume 47
_journal_year 2018
_chemical_formula_sum 'C68 H104 N4 O4 U'
_chemical_formula_weight 1279.58
_space_group_crystal_system triclinic
_space_group_IT_number 2
_space_group_name_Hall '-P 1'
_space_group_name_H-M_alt 'P -1'
_symmetry_space_group_name_Hall '-P 1'
_symmetry_space_group_name_H-M 'P -1'
_atom_sites_solution_hydrogens geom
_audit_creation_method SHELXL-2014/7
_audit_update_record
;
2018-01-05 deposited with the CCDC.
2018-01-10 downloaded from the CCDC.
;
_cell_angle_alpha 88.668(2)
_cell_angle_beta 77.566(2)
_cell_angle_gamma 87.760(2)
_cell_formula_units_Z 2
_cell_length_a 13.4219(5)
_cell_length_b 13.6222(6)
_cell_length_c 21.0557(9)
_cell_measurement_reflns_used 12424
_cell_measurement_temperature 100(2)
_cell_measurement_theta_max 25.42
_cell_measurement_theta_min 1.50
_cell_volume 3756.1(3)
_computing_cell_refinement 'Bruker ApexIII suite, 2016'
_computing_data_collection 'Bruker ApexIII suite, 2016'
_computing_data_reduction 'Bruker ApexIII suite, 2016'
_computing_molecular_graphics 'Diamond 3D'
_computing_publication_material WinGX
_computing_structure_refinement 'SHELXL-2014/7 (Sheldrick, 2014)'
_computing_structure_solution ShelXT
_diffrn_ambient_temperature 100(2)
_diffrn_measured_fraction_theta_full 1.000
_diffrn_measured_fraction_theta_max 0.998
_diffrn_measurement_device_type 'Bruker Quazar'
_diffrn_measurement_method 'omega phi scans'
_diffrn_radiation_type MoK\a
_diffrn_radiation_wavelength 0.71073
_diffrn_reflns_av_R_equivalents 0.0403
_diffrn_reflns_av_unetI/netI 0.0304
_diffrn_reflns_Laue_measured_fraction_full 1.000
_diffrn_reflns_Laue_measured_fraction_max 0.998
_diffrn_reflns_limit_h_max 14
_diffrn_reflns_limit_h_min -16
_diffrn_reflns_limit_k_max 16
_diffrn_reflns_limit_k_min -16
_diffrn_reflns_limit_l_max 25
_diffrn_reflns_limit_l_min -25
_diffrn_reflns_number 98499
_diffrn_reflns_point_group_measured_fraction_full 1.000
_diffrn_reflns_point_group_measured_fraction_max 0.998
_diffrn_reflns_theta_full 25.242
_diffrn_reflns_theta_max 25.417
_diffrn_reflns_theta_min 1.496
_exptl_absorpt_coefficient_mu 2.202
_exptl_absorpt_correction_T_max 0.745
_exptl_absorpt_correction_T_min 0.639
_exptl_absorpt_correction_type multi-scan
_exptl_absorpt_process_details 'Blessing, 1995'
_exptl_crystal_colour green
_exptl_crystal_density_diffrn 1.131
_exptl_crystal_description block
_exptl_crystal_F_000 1328
_exptl_crystal_size_max 0.15
_exptl_crystal_size_mid 0.15
_exptl_crystal_size_min 0.13
_refine_diff_density_max 2.863
_refine_diff_density_min -0.999
_refine_diff_density_rms 0.084
_refine_ls_extinction_method none
_refine_ls_goodness_of_fit_ref 1.080
_refine_ls_hydrogen_treatment constr
_refine_ls_matrix_type full
_refine_ls_number_parameters 722
_refine_ls_number_reflns 13844
_refine_ls_number_restraints 12
_refine_ls_restrained_S_all 1.088
_refine_ls_R_factor_all 0.0355
_refine_ls_R_factor_gt 0.0302
_refine_ls_shift/su_max 0.003
_refine_ls_shift/su_mean 0.000
_refine_ls_structure_factor_coef Fsqd
_refine_ls_weighting_details 'w=1/[\s^2^(Fo^2^)+(0.0343P)^2^+4.9941P] where P=(Fo^2^+2Fc^2^)/3'
_refine_ls_weighting_scheme calc
_refine_ls_wR_factor_gt 0.0711
_refine_ls_wR_factor_ref 0.0736
_reflns_Friedel_coverage 0.000
_reflns_number_gt 12424
_reflns_number_total 13844
_reflns_threshold_expression 'I > 2\s(I)'
_cod_data_source_file c7dt04813k2.cif
_cod_data_source_block U(TDA)4
_cod_depositor_comments 'Adding full bibliography for 7045319--7045321.cif.'
_cod_database_code 7045321
_shelx_shelxl_version_number 2014/7
_shelx_space_group_comment
;
The symmetry employed for this shelxl refinement is uniquely defined
by the following loop, which should always be used as a source of
symmetry information in preference to the above space-group names.
They are only intended as comments.
;

loop_
_space_group_symop_operation_xyz
'x, y, z'
'-x, -y, -z'

loop_
_atom_site_label
_atom_site_type_symbol
_atom_site_fract_x
_atom_site_fract_y
_atom_site_fract_z
_atom_site_U_iso_or_equiv
_atom_site_adp_type
_atom_site_occupancy
_atom_site_site_symmetry_order
_atom_site_calc_flag
_atom_site_refinement_flags_posn
_atom_site_refinement_flags_adp
U1 U 0.69186(2) 0.22219(2) 0.70756(2) 0.01868(5) Uani 1 1 d . .
O2 O 0.70770(15) 0.06453(15) 0.66626(10) 0.0219(5) Uani 1 1 d . .
O3 O 0.80884(15) 0.25541(16) 0.61210(11) 0.0251(5) Uani 1 1 d . .
O4 O 0.73073(17) 0.20047(18) 0.80705(11) 0.0293(5) Uani 1 1 d . .
O1 O 0.56398(16) 0.33229(16) 0.69874(11) 0.0280(5) Uani 1 1 d . .
N2 N 0.60318(18) 0.15838(19) 0.62277(12) 0.0191(5) Uani 1 1 d . .
N4 N 0.5755(2) 0.1465(2) 0.81796(13) 0.0286(6) Uani 1 1 d . .
N3 N 0.88377(19) 0.1934(2) 0.68775(13) 0.0236(6) Uani 1 1 d . .
N1 N 0.6826(2) 0.4199(2) 0.72503(15) 0.0329(7) Uani 1 1 d . .
C2 C 0.6527(2) 0.0738(2) 0.62172(14) 0.0196(6) Uani 1 1 d . .
C30 C 0.5634(2) 0.2498(2) 0.52778(15) 0.0249(7) Uani 1 1 d . .
C31 C 0.3896(2) 0.1222(2) 0.67352(15) 0.0240(7) Uani 1 1 d . .
H31 H 0.4492 0.0842 0.6843 0.029 Uiso 1 1 calc R U
C3 C 0.8934(2) 0.2186(2) 0.62643(16) 0.0239(7) Uani 1 1 d . .
C25 C 0.5318(2) 0.1929(2) 0.58522(15) 0.0210(7) Uani 1 1 d . .
C41 C 0.9595(2) 0.1543(3) 0.72110(16) 0.0273(7) Uani 1 1 d . .
C46 C 1.0088(2) 0.2207(3) 0.75385(17) 0.0287(8) Uani 1 1 d . .
C34 C 0.6748(2) 0.2688(3) 0.49791(16) 0.0289(8) Uani 1 1 d . .
H34 H 0.7181 0.2227 0.5190 0.035 Uiso 1 1 calc R U
C57 C 0.4805(2) 0.1033(3) 0.84849(15) 0.0288(8) Uani 1 1 d . .
C32 C 0.3077(2) 0.0492(3) 0.66867(17) 0.0305(8) Uani 1 1 d . .
H32A H 0.2458 0.0852 0.6625 0.046 Uiso 1 1 calc R U
H32B H 0.2920 0.0096 0.7088 0.046 Uiso 1 1 calc R U
H32C H 0.3330 0.0060 0.6316 0.046 Uiso 1 1 calc R U
C37 C 0.9859(2) 0.2077(3) 0.56987(17) 0.0314(8) Uani 1 1 d . .
C29 C 0.4881(3) 0.2937(3) 0.49878(16) 0.0295(8) Uani 1 1 d . .
H29 H 0.5080 0.3322 0.4602 0.035 Uiso 1 1 calc R U
C27 C 0.3563(2) 0.2266(3) 0.58018(16) 0.0286(8) Uani 1 1 d . .
H27 H 0.2856 0.2191 0.5978 0.034 Uiso 1 1 calc R U
C26 C 0.4277(2) 0.1803(2) 0.61127(15) 0.0233(7) Uani 1 1 d . .
C1 C 0.5947(3) 0.4198(2) 0.70920(17) 0.0287(8) Uani 1 1 d . .
C5 C 0.5185(3) 0.5029(3) 0.69752(19) 0.0346(8) Uani 1 1 d . .
C42 C 0.9754(2) 0.0518(3) 0.72799(16) 0.0273(7) Uani 1 1 d . .
C21 C 0.6578(2) -0.0120(2) 0.57502(15) 0.0244(7) Uani 1 1 d . .
C24 C 0.7221(3) -0.0981(2) 0.59554(17) 0.0297(8) Uani 1 1 d . .
H24A H 0.7910 -0.0764 0.5951 0.045 Uiso 1 1 calc R U
H24B H 0.7261 -0.1522 0.5651 0.045 Uiso 1 1 calc R U
H24C H 0.6902 -0.1205 0.6395 0.045 Uiso 1 1 calc R U
C4 C 0.6535(3) 0.1560(3) 0.84427(16) 0.0287(8) Uani 1 1 d . .
C47 C 0.9216(3) -0.0234(3) 0.69571(18) 0.0318(8) Uani 1 1 d . .
H47 H 0.8922 0.0115 0.6613 0.038 Uiso 1 1 calc R U
C33 C 0.3483(3) 0.1933(3) 0.72936(17) 0.0314(8) Uani 1 1 d . .
H33A H 0.4026 0.2364 0.7348 0.047 Uiso 1 1 calc R U
H33B H 0.3247 0.1557 0.7697 0.047 Uiso 1 1 calc R U
H33C H 0.2911 0.2331 0.7192 0.047 Uiso 1 1 calc R U
C28 C 0.3857(3) 0.2826(3) 0.52482(17) 0.0324(8) Uani 1 1 d . .
H28 H 0.3358 0.3136 0.5045 0.039 Uiso 1 1 calc R U
C45 C 1.0712(3) 0.1819(3) 0.79366(17) 0.0342(8) Uani 1 1 d . .
H45 H 1.1043 0.2256 0.8162 0.041 Uiso 1 1 calc R U
C36 C 0.7002(3) 0.3733(3) 0.51078(19) 0.0364(9) Uani 1 1 d . .
H36A H 0.6565 0.4197 0.4920 0.055 Uiso 1 1 calc R U
H36B H 0.7720 0.3843 0.4908 0.055 Uiso 1 1 calc R U
H36C H 0.6886 0.3831 0.5578 0.055 Uiso 1 1 calc R U
C43 C 1.0394(3) 0.0182(3) 0.76863(17) 0.0334(8) Uani 1 1 d . .
H43 H 1.0506 -0.0506 0.7739 0.040 Uiso 1 1 calc R U
C9 C 0.7313(3) 0.5056(3) 0.7413(2) 0.0367(9) Uani 1 1 d . .
C53 C 0.6747(3) 0.1221(3) 0.91051(17) 0.0356(9) Uani 1 1 d . .
C23 C 0.5508(3) -0.0467(3) 0.57397(17) 0.0311(8) Uani 1 1 d . .
H23A H 0.5176 -0.0695 0.6176 0.047 Uiso 1 1 calc R U
H23B H 0.5564 -0.1007 0.5433 0.047 Uiso 1 1 calc R U
H23C H 0.5102 0.0079 0.5603 0.047 Uiso 1 1 calc R U
C50 C 0.9926(3) 0.3308(3) 0.74799(19) 0.0353(9) Uani 1 1 d . .
H50 H 0.9582 0.3442 0.7108 0.042 Uiso 1 1 calc R U
C48 C 0.8340(3) -0.0662(3) 0.7457(2) 0.0404(9) Uani 1 1 d . .
H48A H 0.8608 -0.0981 0.7810 0.061 Uiso 1 1 calc R U
H48B H 0.8000 -0.1146 0.7248 0.061 Uiso 1 1 calc R U
H48C H 0.7849 -0.0133 0.7633 0.061 Uiso 1 1 calc R U
C60 C 0.2923(3) 0.0234(3) 0.90262(17) 0.0380(9) Uani 1 1 d . .
H60 H 0.2285 -0.0040 0.9217 0.046 Uiso 1 1 calc R U
C44 C 1.0867(3) 0.0826(3) 0.80147(17) 0.0351(9) Uani 1 1 d . .
H44 H 1.1296 0.0583 0.8292 0.042 Uiso 1 1 calc R U
C14 C 0.8088(3) 0.5490(3) 0.6947(2) 0.0428(10) Uani 1 1 d . .
C22 C 0.7090(3) 0.0211(3) 0.50604(16) 0.0338(8) Uani 1 1 d . .
H22A H 0.6640 0.0690 0.4896 0.051 Uiso 1 1 calc R U
H22B H 0.7220 -0.0359 0.4775 0.051 Uiso 1 1 calc R U
H22C H 0.7738 0.0513 0.5069 0.051 Uiso 1 1 calc R U
C59 C 0.3082(3) 0.1198(3) 0.91063(18) 0.0448(10) Uani 1 1 d . .
H59 H 0.2543 0.1594 0.9351 0.054 Uiso 1 1 calc R U
C39 C 1.0810(3) 0.2511(4) 0.5852(2) 0.0470(11) Uani 1 1 d . .
H39A H 1.0666 0.3202 0.5971 0.070 Uiso 1 1 calc R U
H39B H 1.1372 0.2467 0.5469 0.070 Uiso 1 1 calc R U
H39C H 1.1003 0.2144 0.6216 0.070 Uiso 1 1 calc R U
C62 C 0.4646(3) 0.0045(3) 0.83880(18) 0.0364(9) Uani 1 1 d . .
C61 C 0.3696(3) -0.0337(3) 0.86654(19) 0.0396(9) Uani 1 1 d . .
H61 H 0.3583 -0.1008 0.8603 0.048 Uiso 1 1 calc R U
C58 C 0.4007(3) 0.1624(3) 0.88418(19) 0.0435(10) Uani 1 1 d . .
C35 C 0.7019(3) 0.2508(3) 0.42416(17) 0.0413(9) Uani 1 1 d . .
H35A H 0.6679 0.3016 0.4018 0.062 Uiso 1 1 calc R U
H35B H 0.6790 0.1860 0.4154 0.062 Uiso 1 1 calc R U
H35C H 0.7760 0.2534 0.4084 0.062 Uiso 1 1 calc R U
C38 C 0.9622(3) 0.2595(3) 0.50921(18) 0.0453(10) Uani 1 1 d . .
H38A H 0.9468 0.3294 0.5181 0.068 Uiso 1 1 calc R U
H38B H 0.9032 0.2298 0.4977 0.068 Uiso 1 1 calc R U
H38C H 1.0215 0.2524 0.4730 0.068 Uiso 1 1 calc R U
C7 C 0.4178(3) 0.4844(3) 0.7455(2) 0.0423(10) Uani 1 1 d . .
H7A H 0.4284 0.4862 0.7901 0.063 Uiso 1 1 calc R U
H7B H 0.3936 0.4198 0.7376 0.063 Uiso 1 1 calc R U
H7C H 0.3668 0.5353 0.7397 0.063 Uiso 1 1 calc R U
C51 C 0.9216(3) 0.3704(3) 0.8099(2) 0.0457(10) Uani 1 1 d . .
H51A H 0.8528 0.3467 0.8130 0.069 Uiso 1 1 calc R U
H51B H 0.9195 0.4424 0.8082 0.069 Uiso 1 1 calc R U
H51C H 0.9474 0.3475 0.8480 0.069 Uiso 1 1 calc R U
C13 C 0.8567(4) 0.6293(3) 0.7133(3) 0.0549(12) Uani 1 1 d . .
H13 H 0.9083 0.6602 0.6821 0.066 Uiso 1 1 calc R U
C54 C 0.7684(4) 0.0520(3) 0.8981(2) 0.0528(11) Uani 1 1 d . .
H54A H 0.7528 -0.0074 0.8773 0.079 Uiso 1 1 calc R U
H54B H 0.7869 0.0341 0.9395 0.079 Uiso 1 1 calc R U
H54C H 0.8256 0.0843 0.8695 0.079 Uiso 1 1 calc R U
C8 C 0.5497(3) 0.6081(3) 0.7041(3) 0.0586(13) Uani 1 1 d . .
H8A H 0.4988 0.6541 0.6920 0.088 Uiso 1 1 calc R U
H8B H 0.6164 0.6184 0.6753 0.088 Uiso 1 1 calc R U
H8C H 0.5540 0.6192 0.7492 0.088 Uiso 1 1 calc R U
C49 C 0.9938(3) -0.1067(3) 0.6635(2) 0.0509(11) Uani 1 1 d . .
H49A H 1.0159 -0.1477 0.6971 0.076 Uiso 1 1 calc R U
H49B H 1.0535 -0.0787 0.6346 0.076 Uiso 1 1 calc R U
H49C H 0.9580 -0.1468 0.6381 0.076 Uiso 1 1 calc R U
C10 C 0.7065(3) 0.5405(3) 0.8048(2) 0.0518(11) Uani 1 1 d . .
C12 C 0.8315(3) 0.6648(3) 0.7751(3) 0.0577(13) Uani 1 1 d . .
H12 H 0.8649 0.7201 0.7863 0.069 Uiso 1 1 calc R U
C66 C 0.5453(3) -0.0643(3) 0.8001(3) 0.0642(16) Uani 1 1 d . .
H66 H 0.6033 -0.0245 0.7766 0.077 Uiso 1 1 calc R U
C6 C 0.4987(3) 0.4912(3) 0.6287(2) 0.0482(10) Uani 1 1 d . .
H6A H 0.4809 0.4233 0.6231 0.072 Uiso 1 1 calc R U
H6B H 0.5604 0.5070 0.5963 0.072 Uiso 1 1 calc R U
H6C H 0.4422 0.5359 0.6229 0.072 Uiso 1 1 calc R U
C40 C 1.0085(3) 0.0990(3) 0.5547(2) 0.0566(12) Uani 1 1 d . .
H40A H 1.0605 0.0926 0.5143 0.085 Uiso 1 1 calc R U
H40B H 0.9459 0.0684 0.5495 0.085 Uiso 1 1 calc R U
H40C H 1.0335 0.0663 0.5904 0.085 Uiso 1 1 calc R U
C55 C 0.5879(4) 0.0721(4) 0.9570(2) 0.0623(14) Uani 1 1 d . .
H55A H 0.5292 0.1183 0.9681 0.094 Uiso 1 1 calc R U
H55B H 0.6104 0.0513 0.9966 0.094 Uiso 1 1 calc R U
H55C H 0.5683 0.0146 0.9360 0.094 Uiso 1 1 calc R U
C11 C 0.7586(4) 0.6208(3) 0.8206(3) 0.0569(13) Uani 1 1 d . .
H11 H 0.7427 0.6447 0.8638 0.068 Uiso 1 1 calc R U
C20 C 0.9585(4) 0.5094(4) 0.6023(2) 0.0650(14) Uani 1 1 d . .
H20A H 0.9836 0.5764 0.5987 0.098 Uiso 1 1 calc R U
H20B H 0.9774 0.4781 0.5598 0.098 Uiso 1 1 calc R U
H20C H 0.9891 0.4715 0.6338 0.098 Uiso 1 1 calc R U
C18 C 0.8430(4) 0.5131(3) 0.6250(2) 0.0535(12) Uani 1 1 d . .
H18 H 0.8187 0.4449 0.6237 0.064 Uiso 1 1 calc R U
C52 C 1.0938(3) 0.3848(3) 0.7337(2) 0.0497(11) Uani 1 1 d . .
H52A H 1.1272 0.3756 0.7706 0.075 Uiso 1 1 calc R U
H52B H 1.0801 0.4550 0.7270 0.075 Uiso 1 1 calc R U
H52C H 1.1386 0.3581 0.6944 0.075 Uiso 1 1 calc R U
C56 C 0.7045(5) 0.2124(3) 0.9436(2) 0.0652(14) Uani 1 1 d . .
H56A H 0.7623 0.2433 0.9148 0.098 Uiso 1 1 calc R U
H56B H 0.7238 0.1920 0.9844 0.098 Uiso 1 1 calc R U
H56C H 0.6463 0.2595 0.9529 0.098 Uiso 1 1 calc R U
C19 C 0.7964(4) 0.5773(4) 0.5775(2) 0.0657(14) Uani 1 1 d . .
H19A H 0.8073 0.6466 0.5843 0.099 Uiso 1 1 calc R U
H19B H 0.7230 0.5665 0.5849 0.099 Uiso 1 1 calc R U
H19C H 0.8290 0.5597 0.5328 0.099 Uiso 1 1 calc R U
C68 C 0.5866(4) -0.1398(4) 0.8446(3) 0.083(2) Uani 1 1 d . .
H68A H 0.5317 -0.1826 0.8655 0.125 Uiso 1 1 calc R U
H68B H 0.6119 -0.1052 0.8779 0.125 Uiso 1 1 calc R U
H68C H 0.6425 -0.1794 0.8185 0.125 Uiso 1 1 calc R U
C67 C 0.5045(5) -0.1207(4) 0.7506(2) 0.091(2) Uani 1 1 d . .
H67A H 0.4552 -0.1679 0.7731 0.137 Uiso 1 1 calc R U
H67B H 0.5610 -0.1559 0.7218 0.137 Uiso 1 1 calc R U
H67C H 0.4708 -0.0747 0.7248 0.137 Uiso 1 1 calc R U
C15 C 0.6254(4) 0.4980(4) 0.8573(3) 0.0717(14) Uani 1 1 d . U
H15 H 0.5966 0.4408 0.8394 0.086 Uiso 1 1 calc R U
C17 C 0.6736(5) 0.4618(5) 0.9124(3) 0.0873(17) Uani 1 1 d . U
H17A H 0.7230 0.4080 0.8972 0.131 Uiso 1 1 calc R U
H17B H 0.6205 0.4381 0.9484 0.131 Uiso 1 1 calc R U
H17C H 0.7085 0.5157 0.9274 0.131 Uiso 1 1 calc R U
C64 C 0.3175(6) 0.3322(4) 0.8788(2) 0.088(2) Uani 1 1 d . .
H64A H 0.3080 0.3169 0.8352 0.132 Uiso 1 1 calc R U
H64B H 0.3290 0.4025 0.8810 0.132 Uiso 1 1 calc R U
H64C H 0.2562 0.3152 0.9112 0.132 Uiso 1 1 calc R U
C16 C 0.5373(4) 0.5720(6) 0.8846(3) 0.098(2) Uani 1 1 d . .
H16A H 0.5640 0.6264 0.9048 0.147 Uiso 1 1 calc R U
H16B H 0.4855 0.5390 0.9171 0.147 Uiso 1 1 calc R U
H16C H 0.5066 0.5976 0.8490 0.147 Uiso 1 1 calc R U
C63 C 0.4089(4) 0.2734(5) 0.8926(3) 0.101(3) Uani 1 1 d . .
H63 H 0.4725 0.2966 0.8630 0.121 Uiso 1 1 calc R U
C65 C 0.4132(7) 0.2935(7) 0.9641(5) 0.181(5) Uani 1 1 d . .
H65A H 0.4251 0.3632 0.9687 0.272 Uiso 1 1 calc R U
H65B H 0.4688 0.2535 0.9761 0.272 Uiso 1 1 calc R U
H65C H 0.3482 0.2765 0.9928 0.272 Uiso 1 1 calc R U

loop_
_atom_site_aniso_label
_atom_site_aniso_U_11
_atom_site_aniso_U_22
_atom_site_aniso_U_33
_atom_site_aniso_U_23
_atom_site_aniso_U_13
_atom_site_aniso_U_12
U1 0.01560(6) 0.02104(7) 0.02041(7) -0.00026(5) -0.00644(4) 0.00106(4)
O2 0.0210(11) 0.0249(12) 0.0228(11) -0.0030(9) -0.0115(9) 0.0033(9)
O3 0.0156(11) 0.0305(13) 0.0286(12) 0.0044(10) -0.0046(9) 0.0017(9)
O4 0.0268(12) 0.0387(14) 0.0252(12) 0.0028(11) -0.0120(10) -0.0036(10)
O1 0.0235(12) 0.0224(12) 0.0401(14) -0.0022(10) -0.0116(10) 0.0022(9)
N2 0.0164(13) 0.0246(14) 0.0170(13) -0.0007(11) -0.0053(10) 0.0014(11)
N4 0.0264(15) 0.0403(17) 0.0201(14) 0.0016(13) -0.0077(12) -0.0007(13)
N3 0.0157(13) 0.0276(15) 0.0288(15) -0.0007(12) -0.0077(11) 0.0010(11)
N1 0.0292(16) 0.0220(15) 0.0504(19) -0.0090(14) -0.0151(14) 0.0034(12)
C2 0.0150(15) 0.0257(17) 0.0180(15) -0.0017(13) -0.0034(12) -0.0010(12)
C30 0.0225(16) 0.0293(18) 0.0243(17) 0.0010(14) -0.0086(13) 0.0010(14)
C31 0.0146(15) 0.0325(19) 0.0249(17) -0.0010(14) -0.0045(13) 0.0005(13)
C3 0.0160(15) 0.0220(17) 0.0342(19) -0.0016(14) -0.0064(14) -0.0016(13)
C25 0.0192(15) 0.0248(17) 0.0201(16) -0.0013(13) -0.0075(13) 0.0038(13)
C41 0.0156(15) 0.038(2) 0.0292(18) -0.0032(15) -0.0066(13) 0.0032(14)
C46 0.0179(16) 0.038(2) 0.0309(18) -0.0022(15) -0.0059(14) 0.0014(14)
C34 0.0241(17) 0.039(2) 0.0229(17) 0.0071(15) -0.0041(14) 0.0040(15)
C57 0.0252(17) 0.046(2) 0.0166(16) 0.0039(15) -0.0075(13) 0.0005(15)
C32 0.0214(17) 0.038(2) 0.0320(19) -0.0034(16) -0.0052(14) -0.0039(15)
C37 0.0175(16) 0.041(2) 0.0336(19) 0.0007(16) -0.0005(14) -0.0006(15)
C29 0.0308(19) 0.034(2) 0.0257(18) 0.0053(15) -0.0118(15) 0.0020(15)
C27 0.0174(16) 0.039(2) 0.0317(19) -0.0015(16) -0.0111(14) 0.0041(14)
C26 0.0202(16) 0.0276(18) 0.0233(16) -0.0029(14) -0.0079(13) 0.0043(13)
C1 0.0269(18) 0.0207(17) 0.038(2) -0.0046(15) -0.0059(15) 0.0039(14)
C5 0.0316(19) 0.0213(18) 0.053(2) -0.0003(17) -0.0153(17) 0.0054(15)
C42 0.0189(16) 0.035(2) 0.0285(18) -0.0023(15) -0.0082(14) 0.0055(14)
C21 0.0229(16) 0.0278(18) 0.0244(17) -0.0064(14) -0.0091(13) 0.0020(13)
C24 0.0316(19) 0.0275(19) 0.0323(19) -0.0070(15) -0.0124(15) 0.0057(15)
C4 0.0328(19) 0.0319(19) 0.0224(17) -0.0015(15) -0.0089(15) 0.0024(15)
C47 0.0345(19) 0.0279(19) 0.038(2) -0.0029(16) -0.0196(16) 0.0099(15)
C33 0.0247(17) 0.040(2) 0.0289(18) -0.0035(16) -0.0034(14) -0.0033(15)
C28 0.0279(18) 0.039(2) 0.033(2) 0.0016(16) -0.0142(15) 0.0077(15)
C45 0.0226(17) 0.049(2) 0.033(2) -0.0074(17) -0.0106(15) -0.0024(16)
C36 0.0258(18) 0.039(2) 0.044(2) 0.0151(18) -0.0078(16) -0.0043(16)
C43 0.0253(18) 0.040(2) 0.035(2) 0.0003(17) -0.0106(15) 0.0102(15)
C9 0.034(2) 0.0209(18) 0.060(3) -0.0058(17) -0.0220(18) 0.0034(15)
C53 0.043(2) 0.046(2) 0.0214(18) 0.0048(16) -0.0162(16) -0.0022(18)
C23 0.0279(18) 0.034(2) 0.0353(19) -0.0102(16) -0.0156(15) 0.0021(15)
C50 0.0272(18) 0.038(2) 0.046(2) -0.0022(18) -0.0193(17) -0.0048(16)
C48 0.048(2) 0.030(2) 0.051(2) 0.0084(18) -0.029(2) -0.0048(17)
C60 0.0252(19) 0.062(3) 0.0252(19) 0.0094(18) -0.0036(15) -0.0003(18)
C44 0.0210(17) 0.055(3) 0.0318(19) 0.0010(18) -0.0124(15) 0.0056(16)
C14 0.047(2) 0.0236(19) 0.065(3) 0.0072(19) -0.029(2) -0.0062(17)
C22 0.039(2) 0.040(2) 0.0225(18) -0.0056(16) -0.0077(15) 0.0066(17)
C59 0.033(2) 0.066(3) 0.030(2) -0.0085(19) 0.0056(16) 0.007(2)
C39 0.0208(18) 0.078(3) 0.041(2) 0.009(2) -0.0050(16) -0.0074(19)
C62 0.032(2) 0.036(2) 0.037(2) 0.0113(17) 0.0001(16) 0.0045(16)
C61 0.031(2) 0.040(2) 0.043(2) 0.0113(18) -0.0006(17) -0.0012(17)
C58 0.042(2) 0.052(3) 0.032(2) -0.0160(19) 0.0022(17) -0.0011(19)
C35 0.037(2) 0.056(3) 0.028(2) 0.0085(18) -0.0017(16) 0.0097(18)
C38 0.0261(19) 0.073(3) 0.034(2) 0.003(2) -0.0007(16) -0.0007(19)
C7 0.038(2) 0.036(2) 0.049(2) -0.0019(19) -0.0038(18) 0.0126(17)
C51 0.043(2) 0.037(2) 0.060(3) -0.012(2) -0.017(2) 0.0002(18)
C13 0.062(3) 0.031(2) 0.080(3) 0.004(2) -0.033(3) -0.010(2)
C54 0.065(3) 0.058(3) 0.042(2) 0.014(2) -0.027(2) 0.007(2)
C8 0.047(3) 0.024(2) 0.110(4) -0.002(2) -0.031(3) 0.0093(18)
C49 0.058(3) 0.040(2) 0.061(3) -0.017(2) -0.031(2) 0.022(2)
C10 0.048(3) 0.037(2) 0.069(3) -0.020(2) -0.007(2) -0.0049(19)
C12 0.051(3) 0.027(2) 0.103(4) -0.008(2) -0.032(3) -0.0047(19)
C66 0.037(2) 0.027(2) 0.107(4) 0.013(2) 0.031(3) 0.0038(18)
C6 0.050(3) 0.043(2) 0.050(3) 0.010(2) -0.010(2) 0.014(2)
C40 0.044(2) 0.051(3) 0.061(3) -0.008(2) 0.018(2) 0.007(2)
C55 0.057(3) 0.104(4) 0.030(2) 0.025(2) -0.019(2) -0.012(3)
C11 0.061(3) 0.040(2) 0.074(3) -0.029(2) -0.021(3) 0.004(2)
C20 0.080(4) 0.059(3) 0.061(3) 0.011(2) -0.029(3) 0.013(3)
C18 0.082(3) 0.036(2) 0.048(3) 0.018(2) -0.022(2) -0.028(2)
C52 0.041(2) 0.046(3) 0.069(3) 0.003(2) -0.026(2) -0.0145(19)
C56 0.120(4) 0.053(3) 0.032(2) 0.004(2) -0.037(3) -0.013(3)
C19 0.047(3) 0.090(4) 0.065(3) 0.032(3) -0.022(2) -0.026(3)
C68 0.059(3) 0.044(3) 0.162(6) -0.025(3) -0.059(4) 0.019(2)
C67 0.138(6) 0.071(4) 0.043(3) 0.006(3) 0.018(3) 0.061(4)
C15 0.0733(17) 0.0703(17) 0.0706(17) -0.0063(10) -0.0129(10) -0.0049(10)
C17 0.086(2) 0.075(2) 0.090(2) 0.0032(18) 0.0015(17) 0.0081(17)
C64 0.155(6) 0.056(3) 0.043(3) -0.012(3) 0.002(3) 0.002(4)
C16 0.066(4) 0.164(7) 0.065(4) -0.042(4) -0.013(3) 0.008(4)
C63 0.053(3) 0.102(5) 0.126(5) -0.082(4) 0.041(3) -0.024(3)
C65 0.169(8) 0.170(8) 0.255(11) -0.175(8) -0.159(8) 0.112(7)

loop_
_atom_type_symbol
_atom_type_description
_atom_type_scat_dispersion_real
_atom_type_scat_dispersion_imag
_atom_type_scat_source
C C 0.0033 0.0016 'International Tables Vol C Tables 4.2.6.8 and 6.1.1.4'
H H 0.0000 0.0000 'International Tables Vol C Tables 4.2.6.8 and 6.1.1.4'
N N 0.0061 0.0033 'International Tables Vol C Tables 4.2.6.8 and 6.1.1.4'
O O 0.0106 0.0060 'International Tables Vol C Tables 4.2.6.8 and 6.1.1.4'
U U -9.6767 9.6646 'International Tables Vol C Tables 4.2.6.8 and 6.1.1.4'

loop_
_geom_angle_atom_site_label_1
_geom_angle_atom_site_label_2
_geom_angle_atom_site_label_3
_geom_angle
O1 U1 O4 117.67(8)
O1 U1 O3 100.67(8)
O4 U1 O3 124.91(8)
O1 U1 O2 124.40(7)
O4 U1 O2 103.38(8)
O3 U1 O2 82.66(8)
O1 U1 N2 72.73(8)
O4 U1 N2 147.68(8)
O3 U1 N2 78.36(8)
O2 U1 N2 53.42(8)
O1 U1 N3 145.03(8)
O4 U1 N3 73.41(8)
O3 U1 N3 53.60(8)
O2 U1 N3 79.61(8)
N2 U1 N3 116.90(8)
O1 U1 N4 90.28(8)
O4 U1 N4 51.45(8)
O3 U1 N4 168.13(8)
O2 U1 N4 87.39(8)
N2 U1 N4 100.83(8)
N3 U1 N4 118.21(9)
O1 U1 N1 51.26(8)
O4 U1 N1 89.27(9)
O3 U1 N1 85.41(9)
O2 U1 N1 166.12(8)
N2 U1 N1 117.04(9)
N3 U1 N1 98.93(8)
N4 U1 N1 105.21(9)
O1 U1 C3 125.37(9)
O4 U1 C3 100.13(9)
O3 U1 C3 26.70(8)
O2 U1 C3 77.52(8)
N2 U1 C3 96.17(8)
N3 U1 C3 27.13(9)
N4 U1 C3 143.83(9)
N1 U1 C3 94.82(9)
O1 U1 C2 99.27(8)
O4 U1 C2 127.90(9)
O3 U1 C2 77.43(8)
O2 U1 C2 26.60(8)
N2 U1 C2 26.95(8)
N3 U1 C2 97.25(8)
N4 U1 C2 96.42(8)
N1 U1 C2 142.45(9)
C3 U1 C2 84.62(8)
O1 U1 C4 106.65(9)
O4 U1 C4 25.40(9)
O3 U1 C4 148.40(8)
O2 U1 C4 94.51(8)
N2 U1 C4 124.70(9)
N3 U1 C4 94.86(9)
N4 U1 C4 26.14(9)
N1 U1 C4 99.37(9)
C3 U1 C4 121.94(9)
C2 U1 C4 112.74(9)
O1 U1 C1 25.26(8)
O4 U1 C1 105.49(9)
O3 U1 C1 92.57(9)
O2 U1 C1 147.63(8)
N2 U1 C1 94.23(9)
N3 U1 C1 122.68(9)
N4 U1 C1 99.30(9)
N1 U1 C1 26.02(9)
C3 U1 C1 111.07(9)
C2 U1 C1 121.13(9)
C4 U1 C1 105.41(10)
C2 O2 U1 101.13(18)
C3 O3 U1 100.90(19)
C4 O4 U1 106.78(19)
C1 O1 U1 107.30(19)
C2 N2 C25 129.8(3)
C2 N2 U1 91.37(18)
C25 N2 U1 138.73(19)
C4 N4 C57 126.0(3)
C4 N4 U1 86.7(2)
C57 N4 U1 147.1(2)
C3 N3 C41 129.3(3)
C3 N3 U1 90.84(18)
C41 N3 U1 139.4(2)
C1 N1 C9 125.5(3)
C1 N1 U1 86.6(2)
C9 N1 U1 147.9(2)
N2 C2 O2 113.6(3)
N2 C2 C21 129.2(3)
O2 C2 C21 117.2(3)
N2 C2 U1 61.68(15)
O2 C2 U1 52.27(14)
C21 C2 U1 166.8(2)
C29 C30 C25 118.1(3)
C29 C30 C34 118.6(3)
C25 C30 C34 123.2(3)
C26 C31 C32 113.9(3)
C26 C31 C33 109.5(3)
C32 C31 C33 109.6(3)
C26 C31 H31 107.9
C32 C31 H31 107.9
C33 C31 H31 107.9
N3 C3 O3 113.8(3)
N3 C3 C37 129.7(3)
O3 C3 C37 116.5(3)
N3 C3 U1 62.03(16)
O3 C3 U1 52.40(14)
C37 C3 U1 164.9(2)
C26 C25 C30 120.4(3)
C26 C25 N2 118.0(3)
C30 C25 N2 121.1(3)
C42 C41 C46 120.5(3)
C42 C41 N3 120.9(3)
C46 C41 N3 118.1(3)
C45 C46 C41 118.0(3)
C45 C46 C50 120.1(3)
C41 C46 C50 121.8(3)
C36 C34 C30 110.7(3)
C36 C34 C35 109.3(3)
C30 C34 C35 112.4(3)
C36 C34 H34 108.1
C30 C34 H34 108.1
C35 C34 H34 108.1
C62 C57 C58 119.7(3)
C62 C57 N4 120.3(3)
C58 C57 N4 119.8(3)
C31 C32 H32A 109.5
C31 C32 H32B 109.5
H32A C32 H32B 109.5
C31 C32 H32C 109.5
H32A C32 H32C 109.5
H32B C32 H32C 109.5
C39 C37 C40 108.5(3)
C39 C37 C3 112.0(3)
C40 C37 C3 109.6(3)
C39 C37 C38 109.0(3)
C40 C37 C38 108.1(3)
C3 C37 C38 109.5(3)
C28 C29 C30 121.5(3)
C28 C29 H29 119.2
C30 C29 H29 119.2
C28 C27 C26 121.6(3)
C28 C27 H27 119.2
C26 C27 H27 119.2
C27 C26 C25 118.6(3)
C27 C26 C31 118.8(3)
C25 C26 C31 122.6(3)
N1 C1 O1 114.7(3)
N1 C1 C5 133.0(3)
O1 C1 C5 112.3(3)
N1 C1 U1 67.37(18)
O1 C1 U1 47.44(15)
C5 C1 U1 159.1(2)
C8 C5 C7 109.6(3)
C8 C5 C6 108.5(4)
C7 C5 C6 106.9(3)
C8 C5 C1 116.7(3)
C7 C5 C1 106.6(3)
C6 C5 C1 108.1(3)
C43 C42 C41 118.2(3)
C43 C42 C47 118.8(3)
C41 C42 C47 122.9(3)
C22 C21 C23 108.5(3)
C22 C21 C2 109.3(3)
C23 C21 C2 111.3(3)
C22 C21 C24 108.3(3)
C23 C21 C24 109.5(3)
C2 C21 C24 109.8(3)
C21 C24 H24A 109.5
C21 C24 H24B 109.5
H24A C24 H24B 109.5
C21 C24 H24C 109.5
H24A C24 H24C 109.5
H24B C24 H24C 109.5
N4 C4 O4 114.6(3)
N4 C4 C53 132.2(3)
O4 C4 C53 113.1(3)
N4 C4 U1 67.11(18)
O4 C4 U1 47.83(15)
C53 C4 U1 159.7(2)
C48 C47 C42 109.8(3)
C48 C47 C49 109.7(3)
C42 C47 C49 113.0(3)
C48 C47 H47 108.1
C42 C47 H47 108.1
C49 C47 H47 108.1
C31 C33 H33A 109.5
C31 C33 H33B 109.5
H33A C33 H33B 109.5
C31 C33 H33C 109.5
H33A C33 H33C 109.5
H33B C33 H33C 109.5
C27 C28 C29 119.6(3)
C27 C28 H28 120.2
C29 C28 H28 120.2
C44 C45 C46 122.2(3)
C44 C45 H45 118.9
C46 C45 H45 118.9
C34 C36 H36A 109.5
C34 C36 H36B 109.5
H36A C36 H36B 109.5
C34 C36 H36C 109.5
H36A C36 H36C 109.5
H36B C36 H36C 109.5
C44 C43 C42 121.5(3)
C44 C43 H43 119.2
C42 C43 H43 119.2
C10 C9 C14 120.1(3)
C10 C9 N1 119.7(4)
C14 C9 N1 120.0(3)
C55 C53 C54 108.7(4)
C55 C53 C56 109.0(4)
C54 C53 C56 106.5(4)
C55 C53 C4 116.2(3)
C54 C53 C4 108.2(3)
C56 C53 C4 107.8(3)
C21 C23 H23A 109.5
C21 C23 H23B 109.5
H23A C23 H23B 109.5
C21 C23 H23C 109.5
H23A C23 H23C 109.5
H23B C23 H23C 109.5
C46 C50 C51 110.3(3)
C46 C50 C52 112.3(3)
C51 C50 C52 110.4(3)
C46 C50 H50 107.9
C51 C50 H50 107.9
C52 C50 H50 107.9
C47 C48 H48A 109.5
C47 C48 H48B 109.5
H48A C48 H48B 109.5
C47 C48 H48C 109.5
H48A C48 H48C 109.5
H48B C48 H48C 109.5
C59 C60 C61 119.0(4)
C59 C60 H60 120.5
C61 C60 H60 120.5
C45 C44 C43 119.4(3)
C45 C44 H44 120.3
C43 C44 H44 120.3
C13 C14 C9 118.2(4)
C13 C14 C18 118.4(4)
C9 C14 C18 123.4(3)
C21 C22 H22A 109.5
C21 C22 H22B 109.5
H22A C22 H22B 109.5
C21 C22 H22C 109.5
H22A C22 H22C 109.5
H22B C22 H22C 109.5
C60 C59 C58 122.2(4)
C60 C59 H59 118.9
C58 C59 H59 118.9
C37 C39 H39A 109.5
C37 C39 H39B 109.5
H39A C39 H39B 109.5
C37 C39 H39C 109.5
H39A C39 H39C 109.5
H39B C39 H39C 109.5
C61 C62 C57 118.7(3)
C61 C62 C66 117.9(4)
C57 C62 C66 123.5(3)
C60 C61 C62 121.7(4)
C60 C61 H61 119.2
C62 C61 H61 119.2
C59 C58 C57 118.7(4)
C59 C58 C63 118.2(4)
C57 C58 C63 123.1(4)
C34 C35 H35A 109.5
C34 C35 H35B 109.5
H35A C35 H35B 109.5
C34 C35 H35C 109.5
H35A C35 H35C 109.5
H35B C35 H35C 109.5
C37 C38 H38A 109.5
C37 C38 H38B 109.5
H38A C38 H38B 109.5
C37 C38 H38C 109.5
H38A C38 H38C 109.5
H38B C38 H38C 109.5
C5 C7 H7A 109.5
C5 C7 H7B 109.5
H7A C7 H7B 109.5
C5 C7 H7C 109.5
H7A C7 H7C 109.5
H7B C7 H7C 109.5
C50 C51 H51A 109.5
C50 C51 H51B 109.5
H51A C51 H51B 109.5
C50 C51 H51C 109.5
H51A C51 H51C 109.5
H51B C51 H51C 109.5
C12 C13 C14 121.9(5)
C12 C13 H13 119.1
C14 C13 H13 119.1
C53 C54 H54A 109.5
C53 C54 H54B 109.5
H54A C54 H54B 109.5
C53 C54 H54C 109.5
H54A C54 H54C 109.5
H54B C54 H54C 109.5
C5 C8 H8A 109.5
C5 C8 H8B 109.5
H8A C8 H8B 109.5
C5 C8 H8C 109.5
H8A C8 H8C 109.5
H8B C8 H8C 109.5
C47 C49 H49A 109.5
C47 C49 H49B 109.5
H49A C49 H49B 109.5
C47 C49 H49C 109.5
H49A C49 H49C 109.5
H49B C49 H49C 109.5
C9 C10 C11 118.9(4)
C9 C10 C15 123.4(4)
C11 C10 C15 117.7(4)
C11 C12 C13 119.9(4)
C11 C12 H12 120.1
C13 C12 H12 120.1
C67 C66 C62 111.8(4)
C67 C66 C68 107.8(4)
C62 C66 C68 111.6(4)
C67 C66 H66 108.5
C62 C66 H66 108.5
C68 C66 H66 108.5
C5 C6 H6A 109.5
C5 C6 H6B 109.5
H6A C6 H6B 109.5
C5 C6 H6C 109.5
H6A C6 H6C 109.5
H6B C6 H6C 109.5
C37 C40 H40A 109.5
C37 C40 H40B 109.5
H40A C40 H40B 109.5
C37 C40 H40C 109.5
H40A C40 H40C 109.5
H40B C40 H40C 109.5
C53 C55 H55A 109.5
C53 C55 H55B 109.5
H55A C55 H55B 109.5
C53 C55 H55C 109.5
H55A C55 H55C 109.5
H55B C55 H55C 109.5
C12 C11 C10 121.0(4)
C12 C11 H11 119.5
C10 C11 H11 119.5
C18 C20 H20A 109.5
C18 C20 H20B 109.5
H20A C20 H20B 109.5
C18 C20 H20C 109.5
H20A C20 H20C 109.5
H20B C20 H20C 109.5
C20 C18 C14 112.2(4)
C20 C18 C19 109.1(4)
C14 C18 C19 111.6(4)
C20 C18 H18 107.9
C14 C18 H18 107.9
C19 C18 H18 107.9
C50 C52 H52A 109.5
C50 C52 H52B 109.5
H52A C52 H52B 109.5
C50 C52 H52C 109.5
H52A C52 H52C 109.5
H52B C52 H52C 109.5
C53 C56 H56A 109.5
C53 C56 H56B 109.5
H56A C56 H56B 109.5
C53 C56 H56C 109.5
H56A C56 H56C 109.5
H56B C56 H56C 109.5
C18 C19 H19A 109.5
C18 C19 H19B 109.5
H19A C19 H19B 109.5
C18 C19 H19C 109.5
H19A C19 H19C 109.5
H19B C19 H19C 109.5
C66 C68 H68A 109.5
C66 C68 H68B 109.5
H68A C68 H68B 109.5
C66 C68 H68C 109.5
H68A C68 H68C 109.5
H68B C68 H68C 109.5
C66 C67 H67A 109.5
C66 C67 H67B 109.5
H67A C67 H67B 109.5
C66 C67 H67C 109.5
H67A C67 H67C 109.5
H67B C67 H67C 109.5
C10 C15 C17 108.7(5)
C10 C15 C16 113.5(5)
C17 C15 C16 108.6(5)
C10 C15 H15 108.7
C17 C15 H15 108.7
C16 C15 H15 108.7
C15 C17 H17A 109.5
C15 C17 H17B 109.5
H17A C17 H17B 109.5
C15 C17 H17C 109.5
H17A C17 H17C 109.5
H17B C17 H17C 109.5
C63 C64 H64A 109.5
C63 C64 H64B 109.5
H64A C64 H64B 109.5
C63 C64 H64C 109.5
H64A C64 H64C 109.5
H64B C64 H64C 109.5
C15 C16 H16A 109.5
C15 C16 H16B 109.5
H16A C16 H16B 109.5
C15 C16 H16C 109.5
H16A C16 H16C 109.5
H16B C16 H16C 109.5
C64 C63 C58 112.6(5)
C64 C63 C65 106.7(4)
C58 C63 C65 109.2(7)
C64 C63 H63 109.4
C58 C63 H63 109.4
C65 C63 H63 109.4
C63 C65 H65A 109.5
C63 C65 H65B 109.5
H65A C65 H65B 109.5
C63 C65 H65C 109.5
H65A C65 H65C 109.5
H65B C65 H65C 109.5

loop_
_geom_bond_atom_site_label_1
_geom_bond_atom_site_label_2
_geom_bond_distance
U1 O1 2.270(2)
U1 O4 2.276(2)
U1 O3 2.316(2)
U1 O2 2.321(2)
U1 N2 2.535(2)
U1 N3 2.535(2)
U1 N4 2.713(3)
U1 N1 2.721(3)
U1 C3 2.870(3)
U1 C2 2.879(3)
U1 C4 2.940(3)
U1 C1 2.943(3)
O2 C2 1.314(4)
O3 C3 1.313(4)
O4 C4 1.317(4)
O1 C1 1.315(4)
N2 C2 1.305(4)
N2 C25 1.428(4)
N4 C4 1.297(4)
N4 C57 1.440(4)
N3 C3 1.309(4)
N3 C41 1.434(4)
N1 C1 1.293(4)
N1 C9 1.443(4)
C2 C21 1.536(4)
C30 C29 1.398(5)
C30 C25 1.415(5)
C30 C34 1.522(4)
C31 C26 1.516(5)
C31 C32 1.532(4)
C31 C33 1.535(4)
C31 H31 1.0000
C3 C37 1.529(4)
C25 C26 1.403(4)
C41 C42 1.414(5)
C41 C46 1.415(5)
C46 C45 1.390(5)
C46 C50 1.513(5)
C34 C36 1.520(5)
C34 C35 1.540(5)
C34 H34 1.0000
C57 C62 1.398(5)
C57 C58 1.404(5)
C32 H32A 0.9800
C32 H32B 0.9800
C32 H32C 0.9800
C37 C39 1.527(5)
C37 C40 1.527(6)
C37 C38 1.532(5)
C29 C28 1.378(5)
C29 H29 0.9500
C27 C28 1.372(5)
C27 C26 1.395(4)
C27 H27 0.9500
C1 C5 1.547(5)
C5 C8 1.526(5)
C5 C7 1.529(5)
C5 C6 1.541(6)
C42 C43 1.395(5)
C42 C47 1.527(5)
C21 C22 1.533(5)
C21 C23 1.534(4)
C21 C24 1.538(5)
C24 H24A 0.9800
C24 H24B 0.9800
C24 H24C 0.9800
C4 C53 1.540(5)
C47 C48 1.524(5)
C47 C49 1.534(5)
C47 H47 1.0000
C33 H33A 0.9800
C33 H33B 0.9800
C33 H33C 0.9800
C28 H28 0.9500
C45 C44 1.372(5)
C45 H45 0.9500
C36 H36A 0.9800
C36 H36B 0.9800
C36 H36C 0.9800
C43 C44 1.383(5)
C43 H43 0.9500
C9 C10 1.398(6)
C9 C14 1.406(6)
C53 C55 1.523(6)
C53 C54 1.529(6)
C53 C56 1.535(6)
C23 H23A 0.9800
C23 H23B 0.9800
C23 H23C 0.9800
C50 C51 1.535(5)
C50 C52 1.539(5)
C50 H50 1.0000
C48 H48A 0.9800
C48 H48B 0.9800
C48 H48C 0.9800
C60 C59 1.358(6)
C60 C61 1.373(5)
C60 H60 0.9500
C44 H44 0.9500
C14 C13 1.394(5)
C14 C18 1.526(6)
C22 H22A 0.9800
C22 H22B 0.9800
C22 H22C 0.9800
C59 C58 1.390(6)
C59 H59 0.9500
C39 H39A 0.9800
C39 H39B 0.9800
C39 H39C 0.9800
C62 C61 1.397(5)
C62 C66 1.514(5)
C61 H61 0.9500
C58 C63 1.538(7)
C35 H35A 0.9800
C35 H35B 0.9800
C35 H35C 0.9800
C38 H38A 0.9800
C38 H38B 0.9800
C38 H38C 0.9800
C7 H7A 0.9800
C7 H7B 0.9800
C7 H7C 0.9800
C51 H51A 0.9800
C51 H51B 0.9800
C51 H51C 0.9800
C13 C12 1.368(7)
C13 H13 0.9500
C54 H54A 0.9800
C54 H54B 0.9800
C54 H54C 0.9800
C8 H8A 0.9800
C8 H8B 0.9800
C8 H8C 0.9800
C49 H49A 0.9800
C49 H49B 0.9800
C49 H49C 0.9800
C10 C11 1.404(6)
C10 C15 1.499(7)
C12 C11 1.361(7)
C12 H12 0.9500
C66 C67 1.514(8)
C66 C68 1.540(7)
C66 H66 1.0000
C6 H6A 0.9800
C6 H6B 0.9800
C6 H6C 0.9800
C40 H40A 0.9800
C40 H40B 0.9800
C40 H40C 0.9800
C55 H55A 0.9800
C55 H55B 0.9800
C55 H55C 0.9800
C11 H11 0.9500
C20 C18 1.520(7)
C20 H20A 0.9800
C20 H20B 0.9800
C20 H20C 0.9800
C18 C19 1.532(6)
C18 H18 1.0000
C52 H52A 0.9800
C52 H52B 0.9800
C52 H52C 0.9800
C56 H56A 0.9800
C56 H56B 0.9800
C56 H56C 0.9800
C19 H19A 0.9800
C19 H19B 0.9800
C19 H19C 0.9800
C68 H68A 0.9800
C68 H68B 0.9800
C68 H68C 0.9800
C67 H67A 0.9800
C67 H67B 0.9800
C67 H67C 0.9800
C15 C17 1.509(8)
C15 C16 1.544(8)
C15 H15 1.0000
C17 H17A 0.9800
C17 H17B 0.9800
C17 H17C 0.9800
C64 C63 1.516(9)
C64 H64A 0.9800
C64 H64B 0.9800
C64 H64C 0.9800
C16 H16A 0.9800
C16 H16B 0.9800
C16 H16C 0.9800
C63 C65 1.551(10)
C63 H63 1.0000
C65 H65A 0.9800
C65 H65B 0.9800
C65 H65C 0.9800
